data_7106580
loop_
_publ_author_name
'Estefania Piedra'
'Javier Francos'
'Noel Nebra'
'Francisco J. Suarez'
'Josefina Diez'
'Victorio Cadierno'

_publ_section_title
;
 Access to unusual polycyclic spiro enones from
 2,2'-bis(allyloxy)-1,1'-binaphthyls using Grubbs' catalysts: An
 unprecedented one-pot RCM/Claisen sequence
;
_journal_name_full Chem.Commun.
_journal_page_first 7866
_journal_paper_doi 10.1039/c1cc11907a
_journal_volume 47
_journal_year 2011
_chemical_compound_source synthesis
_chemical_formula_moiety '2 (C48 H36 O4), C4 H8 O2'
_chemical_formula_sum 'C100 H80 O10'
_chemical_formula_weight 1441.64
_chemical_name_systematic
;
?
;
_space_group_IT_number 14
_symmetry_cell_setting monoclinic
_symmetry_Int_Tables_number 14
_symmetry_space_group_name_Hall '-P 2ybc'
_symmetry_space_group_name_H-M 'P 1 21/c 1'
_atom_sites_solution_hydrogens geom
_atom_sites_solution_primary direct
_atom_sites_solution_secondary difmap
_audit_creation_method SHELXL-97
_cell_angle_alpha 90.00
_cell_angle_beta 100.798(1)
_cell_angle_gamma 90.00
_cell_formula_units_Z 4
_cell_length_a 15.3425(2)
_cell_length_b 34.4213(4)
_cell_length_c 14.4598(1)
_cell_measurement_reflns_used 14191
_cell_measurement_temperature 100(2)
_cell_measurement_theta_max 73.5571
_cell_measurement_theta_min 2.5650
_cell_volume 7501.14(14)
_computing_cell_refinement
;
CrysAlis RED, Oxford Diffraction Ltd.,
Version 1.171.32.37 (release 24-10-2008 CrysAlis171 .NET)
(compiled Oct 24 2008,09:44:38)
;
_computing_data_collection
;
CrysAlis CCD, Oxford Diffraction Ltd.,
Version 1.171.32.37 (release 24-10-2008 CrysAlis171 .NET)
(compiled Oct 24 2008,09:44:38)
;
_computing_data_reduction
;
CrysAlis RED, Oxford Diffraction Ltd.,
Version 1.171.32.37 (release 24-10-2008 CrysAlis171 .NET)
(compiled Oct 24 2008,09:44:38)
;
_computing_molecular_graphics 'PLATON (Spek, 2007)'
_computing_structure_refinement 'SHELXL-97 (Sheldrick, 2008)'
_computing_structure_solution 'SIR 2004'
_diffrn_ambient_temperature 100(2)
_diffrn_detector_area_resol_mean 8.2640
_diffrn_measured_fraction_theta_full 0.923
_diffrn_measured_fraction_theta_max 0.923
_diffrn_measurement_device
;
165 mm Onyx CCD detector in \k-geometry diffractometer
;
_diffrn_measurement_device_type 'Xcalibur, Onyx, Nova'
_diffrn_measurement_method '\f and \w scans'
_diffrn_radiation_monochromator graphite
_diffrn_radiation_source 'Nova (Cu) X-ray Source'
_diffrn_radiation_type CuK\a
_diffrn_radiation_wavelength 1.54180
_diffrn_reflns_av_R_equivalents 0.0494
_diffrn_reflns_av_sigmaI/netI 0.0486
_diffrn_reflns_limit_h_max 18
_diffrn_reflns_limit_h_min -17
_diffrn_reflns_limit_k_max 34
_diffrn_reflns_limit_k_min -40
_diffrn_reflns_limit_l_max 17
_diffrn_reflns_limit_l_min -16
_diffrn_reflns_number 38175
_diffrn_reflns_theta_full 73.82
_diffrn_reflns_theta_max 73.82
_diffrn_reflns_theta_min 2.57
_exptl_absorpt_coefficient_mu 0.644
_exptl_absorpt_correction_T_max 1.00000
_exptl_absorpt_correction_T_min 0.68738
_exptl_absorpt_correction_type multi-scan
_exptl_absorpt_process_details
;
CrysAlisPro, Oxford Diffraction Ltd.,
Version 1.171.34.36 (release 02-08-2010 CrysAlis171 .NET)
(compiled Aug 2 2010,13:00:58)
Empirical absorption correction using spherical harmonics,
implemented in SCALE3 ABSPACK scaling algorithm.
;
_exptl_crystal_colour colorless
_exptl_crystal_density_diffrn 1.277
_exptl_crystal_density_method 'not measured'
_exptl_crystal_description prism
_exptl_crystal_F_000 3040
_exptl_crystal_size_max 0.201
_exptl_crystal_size_mid 0.104
_exptl_crystal_size_min 0.017
_refine_diff_density_max 1.123
_refine_diff_density_min -0.550
_refine_diff_density_rms 0.065
_refine_ls_extinction_method none
_refine_ls_goodness_of_fit_ref 1.073
_refine_ls_hydrogen_treatment constr
_refine_ls_matrix_type full
_refine_ls_number_parameters 993
_refine_ls_number_reflns 13996
_refine_ls_number_restraints 0
_refine_ls_restrained_S_all 1.073
_refine_ls_R_factor_all 0.1006
_refine_ls_R_factor_gt 0.0742
_refine_ls_shift/su_max 0.000
_refine_ls_shift/su_mean 0.000
_refine_ls_structure_factor_coef Fsqd
_refine_ls_weighting_details 'calc w=1/[\s^2^(Fo^2^)+(0.1527P)^2^+0.4412P] where P=(Fo^2^+2Fc^2^)/3'
_refine_ls_weighting_scheme calc
_refine_ls_wR_factor_gt 0.2149
_refine_ls_wR_factor_ref 0.2352
_reflns_number_gt 9716
_reflns_number_total 13996
_reflns_threshold_expression >2\s(I)
_cod_data_source_file c1cc11907a.txt
_cod_data_source_block 3a
_cod_original_sg_symbol_H-M 'P 21/c'
_cod_database_code 7106580

loop_
_symmetry_equiv_pos_as_xyz
'x, y, z'
'-x, y+1/2, -z+1/2'
'-x, -y, -z'
'x, -y-1/2, z-1/2'

loop_
_atom_site_label
_atom_site_type_symbol
_atom_site_fract_x
_atom_site_fract_y
_atom_site_fract_z
_atom_site_U_iso_or_equiv
_atom_site_adp_type
_atom_site_occupancy
_atom_site_symmetry_multiplicity
_atom_site_calc_flag
_atom_site_refinement_flags
_atom_site_disorder_assembly
_atom_site_disorder_group
C1 C 0.44944(18) -0.16001(8) 0.20743(18) 0.0331(6) Uani 1 1 d . . .
C2 C 0.43954(19) -0.14595(8) 0.29636(19) 0.0369(6) Uani 1 1 d . . .
H2 H 0.3836 -0.1449 0.3122 0.044 Uiso 1 1 calc R . .
C3 C 0.5124(2) -0.13393(8) 0.3592(2) 0.0382(6) Uani 1 1 d . . .
H3 H 0.5054 -0.1245 0.4176 0.046 Uiso 1 1 calc R . .
C4 C 0.5976(2) -0.13552(8) 0.33718(19) 0.0366(6) Uani 1 1 d . . .
C5 C 0.6749(2) -0.12427(9) 0.4025(2) 0.0456(7) Uani 1 1 d . . .
H5 H 0.6691 -0.1151 0.4616 0.055 Uiso 1 1 calc R . .
C6 C 0.7563(2) -0.12669(11) 0.3803(2) 0.0545(9) Uani 1 1 d . . .
H6 H 0.8061 -0.1196 0.4243 0.065 Uiso 1 1 calc R . .
C7 C 0.7659(2) -0.14000(12) 0.2906(3) 0.0572(9) Uani 1 1 d . . .
H7 H 0.8221 -0.1413 0.2753 0.069 Uiso 1 1 calc R . .
C8 C 0.6936(2) -0.15102(10) 0.2259(2) 0.0465(7) Uani 1 1 d . . .
H8 H 0.7012 -0.1596 0.1670 0.056 Uiso 1 1 calc R . .
C9 C 0.60731(19) -0.14958(8) 0.24677(19) 0.0352(6) Uani 1 1 d . . .
C10 C 0.53140(18) -0.16221(8) 0.18183(18) 0.0318(5) Uani 1 1 d . . .
C11 C 0.53885(16) -0.17972(8) 0.08906(18) 0.0315(5) Uani 1 1 d . . .
C12 C 0.57121(16) -0.21852(8) 0.08613(18) 0.0307(5) Uani 1 1 d . . .
C13 C 0.60258(18) -0.24053(8) 0.16825(19) 0.0349(6) Uani 1 1 d . . .
H13 H 0.6034 -0.2294 0.2270 0.042 Uiso 1 1 calc R . .
C14 C 0.6315(2) -0.27772(9) 0.1629(2) 0.0428(7) Uani 1 1 d . . .
H14 H 0.6525 -0.2914 0.2180 0.051 Uiso 1 1 calc R . .
C15 C 0.6302(2) -0.29567(9) 0.0752(2) 0.0436(7) Uani 1 1 d . . .
H15 H 0.6485 -0.3213 0.0723 0.052 Uiso 1 1 calc R . .
C16 C 0.60180(18) -0.27528(9) -0.0052(2) 0.0402(7) Uani 1 1 d . . .
H16 H 0.6021 -0.2871 -0.0630 0.048 Uiso 1 1 calc R . .
C17 C 0.57188(17) -0.23660(8) -0.00293(19) 0.0341(6) Uani 1 1 d . . .
C18 C 0.54222(18) -0.21503(10) -0.08530(19) 0.0396(6) Uani 1 1 d . . .
H18 H 0.5429 -0.2264 -0.1435 0.047 Uiso 1 1 calc R . .
C19 C 0.51254(19) -0.17792(10) -0.0818(2) 0.0415(7) Uani 1 1 d . . .
H19 H 0.4933 -0.1642 -0.1373 0.050 Uiso 1 1 calc R . .
C20 C 0.51080(19) -0.16014(9) 0.0057(2) 0.0380(6) Uani 1 1 d . . .
C21 C 0.4731(3) -0.09671(14) -0.0682(3) 0.0734(11) Uani 1 1 d . . .
H21A H 0.5190 -0.1031 -0.1036 0.088 Uiso 1 1 calc R . .
H21B H 0.4824 -0.0702 -0.0461 0.088 Uiso 1 1 calc R . .
C22 C 0.3852(3) -0.09978(13) -0.1307(3) 0.0731(12) Uani 1 1 d . . .
H22 H 0.3653 -0.1244 -0.1515 0.088 Uiso 1 1 calc R . .
C23 C 0.3333(4) -0.06983(14) -0.1587(3) 0.0834(14) Uani 1 1 d . . .
H23 H 0.3536 -0.0458 -0.1340 0.100 Uiso 1 1 calc R . .
C24 C 0.2492(5) -0.06966(13) -0.2228(3) 0.099(2) Uani 1 1 d . . .
H24A H 0.2032 -0.0595 -0.1917 0.119 Uiso 1 1 calc R . .
H24B H 0.2525 -0.0534 -0.2768 0.119 Uiso 1 1 calc R . .
C25 C 0.1442(3) -0.11742(13) -0.2885(3) 0.0669(12) Uani 1 1 d . . .
C26 C 0.0701(5) -0.09052(14) -0.2976(3) 0.091(2) Uani 1 1 d . . .
H26 H 0.0789 -0.0645 -0.2811 0.109 Uiso 1 1 calc R . .
C27 C -0.0132(4) -0.1048(2) -0.3317(3) 0.090(2) Uani 1 1 d . . .
H27 H -0.0612 -0.0879 -0.3387 0.108 Uiso 1 1 calc R . .
C28 C -0.0282(3) -0.1420(2) -0.3551(3) 0.090(2) Uani 1 1 d . . .
C29 C -0.1168(3) -0.1570(3) -0.3866(4) 0.103(2) Uani 1 1 d . . .
H29 H -0.1652 -0.1405 -0.3896 0.123 Uiso 1 1 calc R . .
C30 C -0.1305(4) -0.1948(3) -0.4118(5) 0.119(3) Uani 1 1 d . . .
H30 H -0.1878 -0.2039 -0.4342 0.142 Uiso 1 1 calc R . .
C31 C -0.0604(3) -0.2194(2) -0.4043(3) 0.099(2) Uani 1 1 d . . .
H31 H -0.0707 -0.2454 -0.4204 0.119 Uiso 1 1 calc R . .
C32 C 0.0251(2) -0.20721(17) -0.3738(3) 0.0679(12) Uani 1 1 d . . .
H32 H 0.0714 -0.2249 -0.3697 0.081 Uiso 1 1 calc R . .
C33 C 0.0436(2) -0.16867(16) -0.3488(2) 0.0672(14) Uani 1 1 d . . .
C34 C 0.1320(2) -0.15485(11) -0.3146(2) 0.0543(10) Uani 1 1 d . . .
C35 C 0.20946(19) -0.18211(9) -0.30431(19) 0.0383(6) Uani 1 1 d . . .
C36 C 0.25887(18) -0.18615(8) -0.37769(18) 0.0328(6) Uani 1 1 d . . .
C37 C 0.23325(19) -0.16753(8) -0.46583(19) 0.0364(6) Uani 1 1 d . . .
H37 H 0.1835 -0.1516 -0.4764 0.044 Uiso 1 1 calc R . .
C38 C 0.2812(2) -0.17283(8) -0.5357(2) 0.0402(6) Uani 1 1 d . . .
H38 H 0.2628 -0.1609 -0.5938 0.048 Uiso 1 1 calc R . .
C39 C 0.35868(19) -0.19619(8) -0.5206(2) 0.0386(6) Uani 1 1 d . . .
H39 H 0.3921 -0.1989 -0.5677 0.046 Uiso 1 1 calc R . .
C40 C 0.38378(18) -0.21467(8) -0.4366(2) 0.0377(6) Uani 1 1 d . . .
H40 H 0.4341 -0.2303 -0.4272 0.045 Uiso 1 1 calc R . .
C41 C 0.33527(17) -0.21067(8) -0.36372(19) 0.0324(5) Uani 1 1 d . . .
C42 C 0.35836(19) -0.23036(9) -0.2768(2) 0.0404(6) Uani 1 1 d . . .
H42 H 0.4086 -0.2460 -0.2663 0.048 Uiso 1 1 calc R . .
C43 C 0.3092(2) -0.22705(9) -0.2079(2) 0.0411(7) Uani 1 1 d . . .
H43 H 0.3256 -0.2406 -0.1517 0.049 Uiso 1 1 calc R . .
C44 C 0.2331(2) -0.20289(9) -0.2220(2) 0.0417(7) Uani 1 1 d . . .
C45 C 0.1909(2) -0.22156(9) -0.0739(2) 0.0415(7) Uani 1 1 d . . .
H45A H 0.2125 -0.2471 -0.0872 0.050 Uiso 1 1 calc R . .
H45B H 0.1342 -0.2249 -0.0546 0.050 Uiso 1 1 calc R . .
C46 C 0.2543(2) -0.20358(9) 0.0038(2) 0.0400(6) Uani 1 1 d . . .
H46 H 0.3126 -0.2000 -0.0039 0.048 Uiso 1 1 calc R . .
C47 C 0.23212(19) -0.19229(9) 0.0841(2) 0.0392(6) Uani 1 1 d . . .
H47 H 0.1734 -0.1957 0.0903 0.047 Uiso 1 1 calc R . .
C48 C 0.29346(18) -0.17457(9) 0.1649(2) 0.0368(6) Uani 1 1 d . . .
H48A H 0.2737 -0.1486 0.1768 0.044 Uiso 1 1 calc R . .
H48B H 0.2948 -0.1901 0.2212 0.044 Uiso 1 1 calc R . .
C49 C 0.31153(19) -0.02365(8) 0.2982(2) 0.0384(6) Uani 1 1 d . . .
C50 C 0.2892(2) -0.06119(9) 0.3243(2) 0.0428(7) Uani 1 1 d . . .
H50 H 0.3092 -0.0828 0.2957 0.051 Uiso 1 1 calc R . .
C51 C 0.2383(2) -0.06602(9) 0.3911(2) 0.0409(6) Uani 1 1 d . . .
H51 H 0.2237 -0.0910 0.4073 0.049 Uiso 1 1 calc R . .
C52 C 0.20722(18) -0.03411(8) 0.43635(19) 0.0359(6) Uani 1 1 d . . .
C53 C 0.1539(2) -0.03868(9) 0.5060(2) 0.0421(7) Uani 1 1 d . . .
H53 H 0.1390 -0.0635 0.5231 0.051 Uiso 1 1 calc R . .
C54 C 0.1244(2) -0.00722(10) 0.5480(2) 0.0497(7) Uani 1 1 d . . .
H54 H 0.0888 -0.0106 0.5927 0.060 Uiso 1 1 calc R . .
C55 C 0.1477(2) 0.03045(11) 0.5237(3) 0.0538(8) Uani 1 1 d . . .
H55 H 0.1279 0.0519 0.5531 0.065 Uiso 1 1 calc R . .
C56 C 0.1993(2) 0.03581(9) 0.4574(2) 0.0434(7) Uani 1 1 d . . .
H56 H 0.2143 0.0609 0.4426 0.052 Uiso 1 1 calc R . .
C57 C 0.23031(18) 0.00398(8) 0.41052(19) 0.0363(6) Uani 1 1 d . . .
C58 C 0.28263(18) 0.00887(8) 0.34028(19) 0.0345(6) Uani 1 1 d . . .
C59 C 0.30624(19) 0.04810(8) 0.3093(2) 0.0371(6) Uani 1 1 d . . .
C60 C 0.3901(2) 0.06533(9) 0.3444(2) 0.0410(6) Uani 1 1 d . . .
C61 C 0.4551(2) 0.04641(10) 0.4121(2) 0.0477(7) Uani 1 1 d . . .
H61 H 0.4424 0.0223 0.4356 0.057 Uiso 1 1 calc R . .
C62 C 0.5362(2) 0.06307(12) 0.4432(3) 0.0599(9) Uani 1 1 d . . .
H62 H 0.5785 0.0502 0.4871 0.072 Uiso 1 1 calc R . .
C63 C 0.5560(3) 0.09994(12) 0.4087(3) 0.0641(10) Uani 1 1 d . . .
H63 H 0.6112 0.1112 0.4301 0.077 Uiso 1 1 calc R . .
C64 C 0.4945(3) 0.11881(11) 0.3445(3) 0.0568(9) Uani 1 1 d . . .
H64 H 0.5081 0.1431 0.3228 0.068 Uiso 1 1 calc R . .
C65 C 0.4106(2) 0.10238(9) 0.3099(2) 0.0472(7) Uani 1 1 d . . .
C66 C 0.3462(2) 0.12071(9) 0.2407(2) 0.0477(7) Uani 1 1 d . . .
H66 H 0.3592 0.1448 0.2177 0.057 Uiso 1 1 calc R . .
C67 C 0.2664(2) 0.10440(9) 0.2070(2) 0.0454(7) Uani 1 1 d . . .
H67 H 0.2254 0.1172 0.1616 0.054 Uiso 1 1 calc R . .
C68 C 0.2459(2) 0.06762(8) 0.2414(2) 0.0397(6) Uani 1 1 d . . .
C69 C 0.1078(2) 0.06463(9) 0.1321(2) 0.0436(7) Uani 1 1 d . . .
H69A H 0.1378 0.0678 0.0793 0.052 Uiso 1 1 calc R . .
H69B H 0.0871 0.0899 0.1483 0.052 Uiso 1 1 calc R . .
C70 C 0.0314(2) 0.03774(10) 0.1064(2) 0.0469(7) Uani 1 1 d . . .
H70 H -0.0100 0.0442 0.0530 0.056 Uiso 1 1 calc R . .
C71 C 0.0157(2) 0.00572(10) 0.1505(2) 0.0465(7) Uani 1 1 d . . .
H71 H 0.0566 -0.0022 0.2029 0.056 Uiso 1 1 calc R . .
C72 C -0.0656(2) -0.01817(11) 0.1194(3) 0.0522(8) Uani 1 1 d . . .
H72A H -0.1028 -0.0166 0.1666 0.063 Uiso 1 1 calc R . .
H72B H -0.0988 -0.0075 0.0612 0.063 Uiso 1 1 calc R . .
C73 C -0.0262(2) -0.08308(10) 0.1808(2) 0.0450(7) Uani 1 1 d . . .
C74 C -0.0237(2) -0.07089(11) 0.2746(2) 0.0512(8) Uani 1 1 d . . .
H74 H -0.0320 -0.0448 0.2876 0.061 Uiso 1 1 calc R . .
C75 C -0.0090(2) -0.09739(11) 0.3460(2) 0.0487(8) Uani 1 1 d . . .
H75 H -0.0080 -0.0890 0.4073 0.058 Uiso 1 1 calc R . .
C76 C 0.00487(18) -0.13710(11) 0.32947(19) 0.0430(7) Uani 1 1 d . . .
C77 C 0.0133(2) -0.16522(12) 0.4014(2) 0.0530(9) Uani 1 1 d . . .
H77 H 0.0097 -0.1575 0.4622 0.064 Uiso 1 1 calc R . .
C78 C 0.0264(3) -0.20294(14) 0.3840(2) 0.0653(11) Uani 1 1 d . . .
H78 H 0.0318 -0.2210 0.4327 0.078 Uiso 1 1 calc R . .
C79 C 0.0318(3) -0.21519(12) 0.2923(2) 0.0561(9) Uani 1 1 d . . .
H79 H 0.0419 -0.2412 0.2808 0.067 Uiso 1 1 calc R . .
C80 C 0.0223(2) -0.18881(10) 0.2199(2) 0.0441(7) Uani 1 1 d . . .
H80 H 0.0264 -0.1972 0.1598 0.053 Uiso 1 1 calc R . .
C81 C 0.00640(17) -0.14914(10) 0.23503(19) 0.0387(6) Uani 1 1 d . . .
C82 C -0.01016(18) -0.12126(9) 0.1607(2) 0.0381(6) Uani 1 1 d . . .
C83 C -0.01118(18) -0.13433(9) 0.06178(19) 0.0357(6) Uani 1 1 d . . .
C84 C -0.08084(19) -0.15827(9) 0.01459(19) 0.0378(6) Uani 1 1 d . . .
C85 C -0.1559(2) -0.16802(12) 0.0531(2) 0.0526(9) Uani 1 1 d . . .
H85 H -0.1617 -0.1577 0.1111 0.063 Uiso 1 1 calc R . .
C86 C -0.2201(2) -0.19218(15) 0.0074(3) 0.0672(12) Uani 1 1 d . . .
H86 H -0.2688 -0.1981 0.0346 0.081 Uiso 1 1 calc R . .
C87 C -0.2137(2) -0.20832(13) -0.0807(2) 0.0575(9) Uani 1 1 d . . .
H87 H -0.2574 -0.2252 -0.1107 0.069 Uiso 1 1 calc R . .
C88 C -0.1443(2) -0.19924(10) -0.1213(2) 0.0459(7) Uani 1 1 d . . .
H88 H -0.1410 -0.2097 -0.1798 0.055 Uiso 1 1 calc R . .
C89 C -0.07573(18) -0.17388(9) -0.07627(18) 0.0369(6) Uani 1 1 d . . .
C90 C -0.00256(19) -0.16406(9) -0.11700(19) 0.0367(6) Uani 1 1 d . . .
H90 H 0.0015 -0.1742 -0.1757 0.044 Uiso 1 1 calc R . .
C91 C 0.06266(19) -0.14002(8) -0.07266(19) 0.0357(6) Uani 1 1 d . . .
H91 H 0.1098 -0.1334 -0.1017 0.043 Uiso 1 1 calc R . .
C92 C 0.05854(19) -0.12511(8) 0.01783(19) 0.0352(6) Uani 1 1 d . . .
C93 C 0.1937(2) -0.08912(9) 0.0216(2) 0.0416(6) Uani 1 1 d . . .
H93A H 0.1692 -0.0744 -0.0345 0.050 Uiso 1 1 calc R . .
H93B H 0.2269 -0.1110 0.0036 0.050 Uiso 1 1 calc R . .
C94 C 0.2522(2) -0.06402(9) 0.0907(2) 0.0431(7) Uani 1 1 d . . .
H94 H 0.2276 -0.0425 0.1150 0.052 Uiso 1 1 calc R . .
C95 C 0.3380(2) -0.07111(9) 0.1192(2) 0.0422(7) Uani 1 1 d . . .
H95 H 0.3615 -0.0925 0.0929 0.051 Uiso 1 1 calc R . .
C96 C 0.4002(2) -0.04783(9) 0.1897(2) 0.0459(7) Uani 1 1 d . . .
H96A H 0.4276 -0.0650 0.2401 0.055 Uiso 1 1 calc R . .
H96B H 0.4470 -0.0377 0.1596 0.055 Uiso 1 1 calc R . .
C97 C -0.2398(2) -0.02319(10) 0.2348(2) 0.0447(7) Uani 1 1 d . . .
H97A H -0.2015 -0.0439 0.2619 0.067 Uiso 1 1 calc R . .
H97B H -0.2248 0.0001 0.2707 0.067 Uiso 1 1 calc R . .
H97C H -0.2325 -0.0190 0.1710 0.067 Uiso 1 1 calc R . .
C98 C -0.3163(3) -0.03180(12) 0.2355(3) 0.0692(11) Uani 1 1 d . . .
C99 C -0.3236(5) -0.06375(15) 0.0888(4) 0.0936(16) Uani 1 1 d . . .
H99A H -0.3535 -0.0869 0.0605 0.112 Uiso 1 1 calc R . .
H99B H -0.2623 -0.0706 0.1134 0.112 Uiso 1 1 calc R . .
C100 C -0.3263(5) -0.03231(18) 0.0126(5) 0.1081(19) Uani 1 1 d . . .
H10A H -0.3866 -0.0243 -0.0093 0.162 Uiso 1 1 calc R . .
H10B H -0.3024 -0.0426 -0.0391 0.162 Uiso 1 1 calc R . .
H10C H -0.2916 -0.0104 0.0388 0.162 Uiso 1 1 calc R . .
O1 O 0.37918(12) -0.17310(6) 0.14158(13) 0.0374(4) Uani 1 1 d . . .
O2 O 0.48003(17) -0.12282(7) 0.01255(16) 0.0531(6) Uani 1 1 d . . .
O3 O 0.2295(3) -0.10779(8) -0.2517(2) 0.0862(11) Uani 1 1 d . . .
O4 O 0.17890(16) -0.19836(7) -0.15793(15) 0.0513(6) Uani 1 1 d . . .
O5 O 0.36037(15) -0.01623(6) 0.22969(16) 0.0457(5) Uani 1 1 d . . .
O6 O 0.16723(14) 0.04887(6) 0.21041(16) 0.0457(5) Uani 1 1 d . . .
O7 O -0.04530(17) -0.05839(7) 0.10474(16) 0.0518(6) Uani 1 1 d . . .
O8 O 0.12386(13) -0.10248(6) 0.06802(14) 0.0417(5) Uani 1 1 d . . .
O9 O -0.3671(4) -0.02148(17) 0.3127(4) 0.1283(16) Uani 1 1 d . . .
O10 O -0.3653(2) -0.05109(10) 0.1658(2) 0.0787(8) Uani 1 1 d . . .

loop_
_atom_site_aniso_label
_atom_site_aniso_U_11
_atom_site_aniso_U_22
_atom_site_aniso_U_33
_atom_site_aniso_U_23
_atom_site_aniso_U_13
_atom_site_aniso_U_12
C1 0.0345(14) 0.0308(13) 0.0352(13) 0.0024(10) 0.0093(10) 0.0034(11)
C2 0.0392(15) 0.0360(14) 0.0379(14) 0.0034(11) 0.0134(11) 0.0069(12)
C3 0.0501(17) 0.0317(14) 0.0351(13) -0.0017(11) 0.0136(12) 0.0027(12)
C4 0.0463(16) 0.0281(13) 0.0361(13) -0.0033(10) 0.0098(11) -0.0037(12)
C5 0.0558(19) 0.0434(17) 0.0370(14) -0.0089(12) 0.0072(13) -0.0120(14)
C6 0.0505(19) 0.066(2) 0.0445(17) -0.0170(15) 0.0031(14) -0.0210(17)
C7 0.0386(17) 0.080(3) 0.0540(19) -0.0222(17) 0.0112(14) -0.0165(17)
C8 0.0371(16) 0.062(2) 0.0418(15) -0.0161(14) 0.0099(12) -0.0137(14)
C9 0.0378(15) 0.0320(14) 0.0365(13) -0.0020(11) 0.0090(11) -0.0040(11)
C10 0.0327(14) 0.0295(13) 0.0336(13) -0.0008(10) 0.0074(10) -0.0024(11)
C11 0.0229(12) 0.0368(14) 0.0354(13) -0.0048(11) 0.0071(9) -0.0043(10)
C12 0.0220(12) 0.0364(14) 0.0349(13) -0.0040(10) 0.0081(9) -0.0066(10)
C13 0.0309(13) 0.0370(14) 0.0365(13) -0.0030(11) 0.0057(10) -0.0021(11)
C14 0.0370(15) 0.0391(16) 0.0513(17) 0.0027(13) 0.0059(12) -0.0009(12)
C15 0.0352(15) 0.0341(15) 0.0618(19) -0.0058(13) 0.0102(13) 0.0017(12)
C16 0.0299(14) 0.0413(16) 0.0511(16) -0.0168(13) 0.0119(11) -0.0096(12)
C17 0.0233(12) 0.0410(15) 0.0388(14) -0.0088(11) 0.0079(10) -0.0074(11)
C18 0.0293(14) 0.0557(18) 0.0344(14) -0.0105(12) 0.0077(10) -0.0057(13)
C19 0.0360(15) 0.0554(19) 0.0336(14) 0.0010(12) 0.0077(11) 0.0027(13)
C20 0.0352(15) 0.0421(16) 0.0394(14) 0.0027(12) 0.0139(11) 0.0041(12)
C21 0.084(3) 0.063(2) 0.076(3) 0.010(2) 0.023(2) 0.007(2)
C22 0.095(3) 0.057(2) 0.068(2) 0.0034(19) 0.017(2) 0.018(2)
C23 0.120(4) 0.057(2) 0.070(3) 0.005(2) 0.011(3) 0.010(3)
C24 0.179(6) 0.048(2) 0.058(2) 0.0028(19) -0.007(3) 0.031(3)
C25 0.094(3) 0.064(2) 0.0445(18) 0.0125(17) 0.0172(19) 0.043(2)
C26 0.165(6) 0.067(3) 0.054(2) 0.027(2) 0.054(3) 0.060(3)
C27 0.087(4) 0.140(5) 0.052(2) 0.046(3) 0.035(2) 0.073(4)
C28 0.087(3) 0.138(5) 0.056(2) 0.054(3) 0.042(2) 0.082(3)
C29 0.051(3) 0.196(7) 0.068(3) 0.060(4) 0.029(2) 0.074(4)
C30 0.053(3) 0.209(8) 0.095(4) 0.069(5) 0.016(3) 0.046(4)
C31 0.037(2) 0.181(6) 0.077(3) 0.062(3) 0.0009(18) 0.005(3)
C32 0.0385(19) 0.112(4) 0.053(2) 0.039(2) 0.0102(15) 0.020(2)
C33 0.048(2) 0.119(4) 0.0402(17) 0.039(2) 0.0237(15) 0.051(2)
C34 0.067(2) 0.068(2) 0.0341(14) 0.0200(14) 0.0253(14) 0.0418(18)
C35 0.0372(15) 0.0405(15) 0.0366(14) 0.0011(11) 0.0060(11) 0.0153(12)
C36 0.0305(14) 0.0316(13) 0.0360(13) -0.0052(10) 0.0052(10) 0.0031(11)
C37 0.0368(15) 0.0345(14) 0.0378(14) -0.0020(11) 0.0067(11) 0.0053(12)
C38 0.0462(17) 0.0342(15) 0.0421(15) -0.0013(11) 0.0128(12) 0.0001(12)
C39 0.0386(15) 0.0348(14) 0.0463(15) -0.0093(12) 0.0184(12) -0.0037(12)
C40 0.0260(13) 0.0331(14) 0.0543(16) -0.0126(12) 0.0083(11) -0.0028(11)
C41 0.0239(13) 0.0303(13) 0.0409(14) -0.0107(11) 0.0009(10) -0.0003(10)
C42 0.0326(15) 0.0368(15) 0.0472(16) -0.0085(12) -0.0044(11) 0.0084(12)
C43 0.0431(16) 0.0406(16) 0.0362(14) -0.0015(11) -0.0014(11) 0.0128(13)
C44 0.0464(17) 0.0413(16) 0.0361(14) 0.0003(12) 0.0047(12) 0.0135(13)
C45 0.0412(16) 0.0431(16) 0.0396(15) 0.0051(12) 0.0058(12) 0.0077(13)
C46 0.0412(16) 0.0369(15) 0.0411(15) 0.0089(12) 0.0054(11) 0.0068(12)
C47 0.0310(14) 0.0377(15) 0.0491(16) 0.0081(12) 0.0084(11) 0.0067(12)
C48 0.0318(14) 0.0413(15) 0.0402(14) 0.0028(11) 0.0140(11) 0.0055(12)
C49 0.0365(15) 0.0339(14) 0.0428(15) -0.0008(11) 0.0024(11) -0.0005(12)
C50 0.0472(17) 0.0320(14) 0.0491(16) -0.0056(12) 0.0085(13) 0.0040(13)
C51 0.0455(17) 0.0310(14) 0.0437(15) 0.0018(11) 0.0019(12) 0.0000(12)
C52 0.0299(13) 0.0377(15) 0.0358(13) -0.0002(11) -0.0046(10) 0.0024(11)
C53 0.0417(16) 0.0425(16) 0.0389(14) 0.0003(12) -0.0010(11) -0.0040(13)
C54 0.0499(19) 0.0540(19) 0.0462(16) -0.0031(14) 0.0117(13) -0.0001(15)
C55 0.056(2) 0.0481(19) 0.059(2) -0.0086(15) 0.0149(15) 0.0093(16)
C56 0.0430(16) 0.0349(15) 0.0506(17) -0.0046(12) 0.0043(12) 0.0029(13)
C57 0.0297(14) 0.0359(14) 0.0385(14) -0.0032(11) -0.0064(10) 0.0022(11)
C58 0.0303(13) 0.0302(13) 0.0394(13) -0.0033(11) -0.0031(10) 0.0013(11)
C59 0.0357(15) 0.0301(14) 0.0445(15) -0.0045(11) 0.0048(11) 0.0003(11)
C60 0.0397(16) 0.0351(15) 0.0476(16) -0.0144(12) 0.0064(12) -0.0015(12)
C61 0.0420(17) 0.0449(17) 0.0527(18) -0.0117(14) -0.0002(13) -0.0075(14)
C62 0.0427(19) 0.063(2) 0.067(2) -0.0186(18) -0.0073(15) -0.0083(17)
C63 0.049(2) 0.062(2) 0.078(2) -0.0254(19) 0.0055(18) -0.0236(18)
C64 0.055(2) 0.0482(19) 0.068(2) -0.0183(16) 0.0122(17) -0.0164(16)
C65 0.0485(18) 0.0366(16) 0.0581(18) -0.0163(13) 0.0141(14) -0.0092(14)
C66 0.055(2) 0.0303(15) 0.0600(19) -0.0053(13) 0.0166(15) -0.0035(14)
C67 0.0478(18) 0.0328(15) 0.0553(17) 0.0019(13) 0.0092(13) 0.0042(13)
C68 0.0372(16) 0.0302(14) 0.0504(16) -0.0007(12) 0.0046(12) 0.0028(12)
C69 0.0425(17) 0.0367(15) 0.0475(16) 0.0040(12) -0.0024(12) 0.0086(13)
C70 0.0399(17) 0.0476(18) 0.0501(17) -0.0048(14) 0.0007(12) 0.0085(14)
C71 0.0426(17) 0.0434(17) 0.0514(17) -0.0060(14) 0.0034(13) 0.0053(14)
C72 0.0426(18) 0.054(2) 0.0588(19) -0.0131(15) 0.0076(14) 0.0040(15)
C73 0.0412(16) 0.0527(19) 0.0430(16) -0.0067(13) 0.0132(12) -0.0084(14)
C74 0.0494(19) 0.055(2) 0.0516(18) -0.0181(15) 0.0171(14) -0.0100(15)
C75 0.0318(15) 0.074(2) 0.0393(15) -0.0170(15) 0.0051(11) -0.0073(15)
C76 0.0235(13) 0.072(2) 0.0322(13) -0.0110(13) 0.0030(10) -0.0009(13)
C77 0.0396(17) 0.088(3) 0.0305(14) -0.0011(15) 0.0033(11) 0.0161(17)
C78 0.070(2) 0.090(3) 0.0366(16) 0.0161(17) 0.0104(15) 0.032(2)
C79 0.062(2) 0.066(2) 0.0408(17) 0.0055(15) 0.0105(14) 0.0155(18)
C80 0.0390(16) 0.061(2) 0.0329(14) -0.0024(13) 0.0074(11) 0.0030(14)
C81 0.0224(13) 0.0626(19) 0.0309(13) -0.0067(12) 0.0046(9) -0.0037(12)
C82 0.0270(13) 0.0522(17) 0.0366(14) -0.0081(12) 0.0096(10) -0.0070(12)
C83 0.0326(14) 0.0427(15) 0.0329(13) -0.0021(11) 0.0087(10) 0.0019(12)
C84 0.0346(14) 0.0486(16) 0.0301(13) -0.0038(11) 0.0055(10) 0.0002(12)
C85 0.0369(16) 0.080(2) 0.0420(16) -0.0211(16) 0.0102(12) -0.0132(16)
C86 0.0389(18) 0.113(3) 0.0513(19) -0.029(2) 0.0110(14) -0.024(2)
C87 0.0408(18) 0.087(3) 0.0435(17) -0.0215(17) 0.0038(13) -0.0151(17)
C88 0.0423(17) 0.060(2) 0.0321(14) -0.0093(13) -0.0016(11) 0.0028(14)
C89 0.0338(14) 0.0458(16) 0.0297(13) 0.0006(11) 0.0023(10) 0.0090(12)
C90 0.0408(15) 0.0405(15) 0.0291(12) 0.0034(11) 0.0077(10) 0.0094(12)
C91 0.0375(15) 0.0369(14) 0.0349(13) 0.0073(11) 0.0127(11) 0.0078(12)
C92 0.0359(15) 0.0340(14) 0.0354(13) 0.0025(11) 0.0061(10) 0.0024(11)
C93 0.0399(16) 0.0405(16) 0.0475(16) 0.0020(12) 0.0156(12) -0.0023(13)
C94 0.0438(17) 0.0351(15) 0.0543(17) 0.0015(13) 0.0196(13) -0.0014(13)
C95 0.0443(17) 0.0345(15) 0.0507(16) -0.0036(12) 0.0165(13) 0.0031(13)
C96 0.0406(16) 0.0382(16) 0.0612(19) -0.0045(14) 0.0154(13) 0.0021(13)
C97 0.0364(17) 0.0419(17) 0.0560(18) -0.0049(13) 0.0092(13) -0.0053(13)
C98 0.069(3) 0.051(2) 0.085(3) -0.0046(19) 0.007(2) -0.001(2)
C99 0.121(5) 0.062(3) 0.095(4) -0.005(3) 0.013(3) -0.008(3)
C100 0.126(5) 0.083(4) 0.114(5) 0.009(3) 0.018(4) -0.001(4)
O1 0.0278(9) 0.0497(12) 0.0355(10) -0.0020(8) 0.0081(7) 0.0021(8)
O2 0.0695(15) 0.0486(13) 0.0452(12) 0.0092(10) 0.0212(10) 0.0208(11)
O3 0.140(3) 0.0394(14) 0.0780(19) 0.0017(13) 0.018(2) 0.0304(18)
O4 0.0601(14) 0.0580(14) 0.0381(11) 0.0106(10) 0.0153(9) 0.0259(11)
O5 0.0522(13) 0.0318(10) 0.0564(12) -0.0076(9) 0.0189(10) -0.0026(9)
O6 0.0367(11) 0.0364(11) 0.0583(13) 0.0081(9) -0.0057(9) 0.0000(9)
O7 0.0618(14) 0.0453(12) 0.0505(12) -0.0087(10) 0.0164(10) -0.0039(11)
O8 0.0388(11) 0.0459(12) 0.0428(11) -0.0049(9) 0.0143(8) -0.0079(9)
O9 0.116(3) 0.136(4) 0.131(4) 0.000(3) 0.018(3) 0.001(3)
O10 0.078(2) 0.0735(19) 0.083(2) -0.0057(16) 0.0104(16) -0.0107(16)

loop_
_atom_type_symbol
_atom_type_description
_atom_type_scat_dispersion_real
_atom_type_scat_dispersion_imag
_atom_type_scat_source
C C 0.0181 0.0091 'International Tables Vol C Tables 4.2.6.8 and 6.1.1.4'
H H 0.0000 0.0000 'International Tables Vol C Tables 4.2.6.8 and 6.1.1.4'
O O 0.0492 0.0322 'International Tables Vol C Tables 4.2.6.8 and 6.1.1.4'

loop_
_geom_angle_atom_site_label_1
_geom_angle_atom_site_label_2
_geom_angle_atom_site_label_3
_geom_angle
_geom_angle_site_symmetry_1
_geom_angle_site_symmetry_3
_geom_angle_publ_flag
O1 C1 C10 115.6(2) . . ?
O1 C1 C2 122.7(2) . . ?
C10 C1 C2 121.6(3) . . ?
C3 C2 C1 119.8(3) . . ?
C3 C2 H2 120.1 . . ?
C1 C2 H2 120.1 . . ?
C2 C3 C4 121.3(3) . . ?
C2 C3 H3 119.4 . . ?
C4 C3 H3 119.4 . . ?
C3 C4 C5 122.3(3) . . ?
C3 C4 C9 118.8(3) . . ?
C5 C4 C9 118.9(3) . . ?
C6 C5 C4 121.2(3) . . ?
C6 C5 H5 119.4 . . ?
C4 C5 H5 119.4 . . ?
C5 C6 C7 120.0(3) . . ?
C5 C6 H6 120.0 . . ?
C7 C6 H6 120.0 . . ?
C8 C7 C6 120.6(3) . . ?
C8 C7 H7 119.7 . . ?
C6 C7 H7 119.7 . . ?
C7 C8 C9 121.2(3) . . ?
C7 C8 H8 119.4 . . ?
C9 C8 H8 119.4 . . ?
C8 C9 C10 122.2(2) . . ?
C8 C9 C4 118.0(3) . . ?
C10 C9 C4 119.7(3) . . ?
C1 C10 C9 118.8(2) . . ?
C1 C10 C11 119.4(2) . . ?
C9 C10 C11 121.7(2) . . ?
C20 C11 C12 119.0(2) . . ?
C20 C11 C10 121.6(3) . . ?
C12 C11 C10 119.3(2) . . ?
C13 C12 C11 122.8(2) . . ?
C13 C12 C17 117.6(3) . . ?
C11 C12 C17 119.6(2) . . ?
C14 C13 C12 121.3(3) . . ?
C14 C13 H13 119.4 . . ?
C12 C13 H13 119.4 . . ?
C13 C14 C15 120.9(3) . . ?
C13 C14 H14 119.5 . . ?
C15 C14 H14 119.5 . . ?
C16 C15 C14 119.5(3) . . ?
C16 C15 H15 120.2 . . ?
C14 C15 H15 120.2 . . ?
C15 C16 C17 121.5(3) . . ?
C15 C16 H16 119.3 . . ?
C17 C16 H16 119.3 . . ?
C18 C17 C16 122.3(3) . . ?
C18 C17 C12 118.5(3) . . ?
C16 C17 C12 119.2(3) . . ?
C19 C18 C17 121.5(3) . . ?
C19 C18 H18 119.3 . . ?
C17 C18 H18 119.3 . . ?
C18 C19 C20 120.3(3) . . ?
C18 C19 H19 119.9 . . ?
C20 C19 H19 119.9 . . ?
C11 C20 O2 116.6(2) . . ?
C11 C20 C19 121.1(3) . . ?
O2 C20 C19 122.2(3) . . ?
O2 C21 C22 111.5(4) . . ?
O2 C21 H21A 109.3 . . ?
C22 C21 H21A 109.3 . . ?
O2 C21 H21B 109.3 . . ?
C22 C21 H21B 109.3 . . ?
H21A C21 H21B 108.0 . . ?
C23 C22 C21 124.1(5) . . ?
C23 C22 H22 118.0 . . ?
C21 C22 H22 118.0 . . ?
C22 C23 C24 128.1(5) . . ?
C22 C23 H23 115.9 . . ?
C24 C23 H23 115.9 . . ?
O3 C24 C23 107.8(4) . . ?
O3 C24 H24A 110.1 . . ?
C23 C24 H24A 110.1 . . ?
O3 C24 H24B 110.1 . . ?
C23 C24 H24B 110.1 . . ?
H24A C24 H24B 108.5 . . ?
C34 C25 O3 114.6(3) . . ?
C34 C25 C26 121.4(5) . . ?
O3 C25 C26 124.1(5) . . ?
C27 C26 C25 117.6(5) . . ?
C27 C26 H26 121.2 . . ?
C25 C26 H26 121.2 . . ?
C28 C27 C26 122.7(4) . . ?
C28 C27 H27 118.6 . . ?
C26 C27 H27 118.6 . . ?
C27 C28 C33 120.5(6) . . ?
C27 C28 C29 122.1(5) . . ?
C33 C28 C29 117.3(6) . . ?
C30 C29 C28 121.2(5) . . ?
C30 C29 H29 119.4 . . ?
C28 C29 H29 119.4 . . ?
C31 C30 C29 119.7(7) . . ?
C31 C30 H30 120.2 . . ?
C29 C30 H30 120.2 . . ?
C30 C31 C32 122.1(8) . . ?
C30 C31 H31 119.0 . . ?
C32 C31 H31 119.0 . . ?
C31 C32 C33 120.9(5) . . ?
C31 C32 H32 119.6 . . ?
C33 C32 H32 119.6 . . ?
C32 C33 C28 118.7(5) . . ?
C32 C33 C34 122.7(3) . . ?
C28 C33 C34 118.6(5) . . ?
C25 C34 C33 119.1(3) . . ?
C25 C34 C35 120.4(4) . . ?
C33 C34 C35 120.4(4) . . ?
C44 C35 C36 120.2(3) . . ?
C44 C35 C34 119.0(3) . . ?
C36 C35 C34 120.7(2) . . ?
C37 C36 C35 122.1(2) . . ?
C37 C36 C41 118.5(2) . . ?
C35 C36 C41 119.4(2) . . ?
C38 C37 C36 120.5(3) . . ?
C38 C37 H37 119.8 . . ?
C36 C37 H37 119.8 . . ?
C37 C38 C39 120.9(3) . . ?
C37 C38 H38 119.5 . . ?
C39 C38 H38 119.5 . . ?
C40 C39 C38 119.4(3) . . ?
C40 C39 H39 120.3 . . ?
C38 C39 H39 120.3 . . ?
C39 C40 C41 121.5(3) . . ?
C39 C40 H40 119.3 . . ?
C41 C40 H40 119.3 . . ?
C40 C41 C42 122.7(3) . . ?
C40 C41 C36 119.2(3) . . ?
C42 C41 C36 118.1(2) . . ?
C43 C42 C41 122.0(3) . . ?
C43 C42 H42 119.0 . . ?
C41 C42 H42 119.0 . . ?
C42 C43 C44 119.9(3) . . ?
C42 C43 H43 120.0 . . ?
C44 C43 H43 120.0 . . ?
O4 C44 C35 115.6(3) . . ?
O4 C44 C43 124.1(3) . . ?
C35 C44 C43 120.3(3) . . ?
O4 C45 C46 111.9(3) . . ?
O4 C45 H45A 109.2 . . ?
C46 C45 H45A 109.2 . . ?
O4 C45 H45B 109.2 . . ?
C46 C45 H45B 109.2 . . ?
H45A C45 H45B 107.9 . . ?
C47 C46 C45 123.2(3) . . ?
C47 C46 H46 118.4 . . ?
C45 C46 H46 118.4 . . ?
C46 C47 C48 125.4(3) . . ?
C46 C47 H47 117.3 . . ?
C48 C47 H47 117.3 . . ?
O1 C48 C47 107.8(2) . . ?
O1 C48 H48A 110.1 . . ?
C47 C48 H48A 110.1 . . ?
O1 C48 H48B 110.1 . . ?
C47 C48 H48B 110.1 . . ?
H48A C48 H48B 108.5 . . ?
O5 C49 C58 115.4(3) . . ?
O5 C49 C50 123.9(3) . . ?
C58 C49 C50 120.7(3) . . ?
C51 C50 C49 120.2(3) . . ?
C51 C50 H50 119.9 . . ?
C49 C50 H50 119.9 . . ?
C50 C51 C52 121.6(3) . . ?
C50 C51 H51 119.2 . . ?
C52 C51 H51 119.2 . . ?
C51 C52 C53 122.2(3) . . ?
C51 C52 C57 118.3(3) . . ?
C53 C52 C57 119.5(3) . . ?
C54 C53 C52 120.8(3) . . ?
C54 C53 H53 119.6 . . ?
C52 C53 H53 119.6 . . ?
C53 C54 C55 120.1(3) . . ?
C53 C54 H54 120.0 . . ?
C55 C54 H54 120.0 . . ?
C56 C55 C54 120.5(3) . . ?
C56 C55 H55 119.8 . . ?
C54 C55 H55 119.8 . . ?
C55 C56 C57 121.5(3) . . ?
C55 C56 H56 119.2 . . ?
C57 C56 H56 119.2 . . ?
C56 C57 C58 122.5(3) . . ?
C56 C57 C52 117.6(3) . . ?
C58 C57 C52 119.9(3) . . ?
C49 C58 C57 119.3(3) . . ?
C49 C58 C59 119.0(3) . . ?
C57 C58 C59 121.7(2) . . ?
C68 C59 C60 119.3(3) . . ?
C68 C59 C58 118.9(3) . . ?
C60 C59 C58 121.7(3) . . ?
C61 C60 C59 121.8(3) . . ?
C61 C60 C65 118.7(3) . . ?
C59 C60 C65 119.5(3) . . ?
C62 C61 C60 120.9(3) . . ?
C62 C61 H61 119.6 . . ?
C60 C61 H61 119.6 . . ?
C61 C62 C63 120.1(4) . . ?
C61 C62 H62 120.0 . . ?
C63 C62 H62 120.0 . . ?
C64 C63 C62 120.1(3) . . ?
C64 C63 H63 119.9 . . ?
C62 C63 H63 119.9 . . ?
C63 C64 C65 121.4(4) . . ?
C63 C64 H64 119.3 . . ?
C65 C64 H64 119.3 . . ?
C64 C65 C66 122.8(3) . . ?
C64 C65 C60 118.8(3) . . ?
C66 C65 C60 118.4(3) . . ?
C67 C66 C65 122.3(3) . . ?
C67 C66 H66 118.8 . . ?
C65 C66 H66 118.8 . . ?
C66 C67 C68 119.3(3) . . ?
C66 C67 H67 120.3 . . ?
C68 C67 H67 120.3 . . ?
O6 C68 C59 115.7(3) . . ?
O6 C68 C67 123.1(3) . . ?
C59 C68 C67 121.2(3) . . ?
O6 C69 C70 108.7(3) . . ?
O6 C69 H69A 110.0 . . ?
C70 C69 H69A 110.0 . . ?
O6 C69 H69B 110.0 . . ?
C70 C69 H69B 110.0 . . ?
H69A C69 H69B 108.3 . . ?
C71 C70 C69 127.4(3) . . ?
C71 C70 H70 116.3 . . ?
C69 C70 H70 116.3 . . ?
C70 C71 C72 122.2(3) . . ?
C70 C71 H71 118.9 . . ?
C72 C71 H71 118.9 . . ?
O7 C72 C71 112.5(3) . . ?
O7 C72 H72A 109.1 . . ?
C71 C72 H72A 109.1 . . ?
O7 C72 H72B 109.1 . . ?
C71 C72 H72B 109.1 . . ?
H72A C72 H72B 107.8 . . ?
O7 C73 C82 116.1(3) . . ?
O7 C73 C74 123.1(3) . . ?
C82 C73 C74 120.8(3) . . ?
C75 C74 C73 119.9(3) . . ?
C75 C74 H74 120.0 . . ?
C73 C74 H74 120.0 . . ?
C74 C75 C76 121.9(3) . . ?
C74 C75 H75 119.0 . . ?
C76 C75 H75 119.0 . . ?
C77 C76 C75 122.5(3) . . ?
C77 C76 C81 119.3(3) . . ?
C75 C76 C81 118.1(3) . . ?
C78 C77 C76 121.4(3) . . ?
C78 C77 H77 119.3 . . ?
C76 C77 H77 119.3 . . ?
C77 C78 C79 120.1(3) . . ?
C77 C78 H78 119.9 . . ?
C79 C78 H78 119.9 . . ?
C80 C79 C78 120.2(4) . . ?
C80 C79 H79 119.9 . . ?
C78 C79 H79 119.9 . . ?
C79 C80 C81 121.3(3) . . ?
C79 C80 H80 119.4 . . ?
C81 C80 H80 119.4 . . ?
C80 C81 C82 123.1(3) . . ?
C80 C81 C76 117.5(3) . . ?
C82 C81 C76 119.4(3) . . ?
C73 C82 C81 119.7(3) . . ?
C73 C82 C83 121.2(3) . . ?
C81 C82 C83 119.1(3) . . ?
C92 C83 C84 119.4(2) . . ?
C92 C83 C82 120.1(2) . . ?
C84 C83 C82 120.4(2) . . ?
C85 C84 C83 123.1(3) . . ?
C85 C84 C89 117.4(3) . . ?
C83 C84 C89 119.5(3) . . ?
C86 C85 C84 121.6(3) . . ?
C86 C85 H85 119.2 . . ?
C84 C85 H85 119.2 . . ?
C85 C86 C87 120.8(3) . . ?
C85 C86 H86 119.6 . . ?
C87 C86 H86 119.6 . . ?
C88 C87 C86 119.8(3) . . ?
C88 C87 H87 120.1 . . ?
C86 C87 H87 120.1 . . ?
C87 C88 C89 121.3(3) . . ?
C87 C88 H88 119.3 . . ?
C89 C88 H88 119.3 . . ?
C90 C89 C88 122.4(3) . . ?
C90 C89 C84 118.6(3) . . ?
C88 C89 C84 119.0(3) . . ?
C91 C90 C89 121.6(3) . . ?
C91 C90 H90 119.2 . . ?
C89 C90 H90 119.2 . . ?
C90 C91 C92 119.9(2) . . ?
C90 C91 H91 120.1 . . ?
C92 C91 H91 120.1 . . ?
O8 C92 C83 116.2(2) . . ?
O8 C92 C91 122.8(2) . . ?
C83 C92 C91 120.9(3) . . ?
O8 C93 C94 106.2(2) . . ?
O8 C93 H93A 110.5 . . ?
C94 C93 H93A 110.5 . . ?
O8 C93 H93B 110.5 . . ?
C94 C93 H93B 110.5 . . ?
H93A C93 H93B 108.7 . . ?
C95 C94 C93 122.7(3) . . ?
C95 C94 H94 118.7 . . ?
C93 C94 H94 118.7 . . ?
C94 C95 C96 125.7(3) . . ?
C94 C95 H95 117.2 . . ?
C96 C95 H95 117.2 . . ?
O5 C96 C95 114.8(3) . . ?
O5 C96 H96A 108.6 . . ?
C95 C96 H96A 108.6 . . ?
O5 C96 H96B 108.6 . . ?
C95 C96 H96B 108.6 . . ?
H96A C96 H96B 107.5 . . ?
C98 C97 H97A 109.5 . . ?
C98 C97 H97B 109.5 . . ?
H97A C97 H97B 109.5 . . ?
C98 C97 H97C 109.5 . . ?
H97A C97 H97C 109.5 . . ?
H97B C97 H97C 109.5 . . ?
C97 C98 O10 122.0(4) . . ?
C97 C98 O9 125.5(4) . . ?
O10 C98 O9 112.5(4) . . ?
O10 C99 C100 112.4(5) . . ?
O10 C99 H99A 109.1 . . ?
C100 C99 H99A 109.1 . . ?
O10 C99 H99B 109.1 . . ?
C100 C99 H99B 109.1 . . ?
H99A C99 H99B 107.9 . . ?
C99 C100 H10A 109.5 . . ?
C99 C100 H10B 109.5 . . ?
H10A C100 H10B 109.5 . . ?
C99 C100 H10C 109.5 . . ?
H10A C100 H10C 109.5 . . ?
H10B C100 H10C 109.5 . . ?
C1 O1 C48 119.2(2) . . ?
C20 O2 C21 119.3(3) . . ?
C25 O3 C24 119.0(4) . . ?
C44 O4 C45 120.8(2) . . ?
C49 O5 C96 119.0(2) . . ?
C68 O6 C69 118.4(2) . . ?
C73 O7 C72 119.6(3) . . ?
C92 O8 C93 118.0(2) . . ?
C98 O10 C99 117.9(4) . . ?

loop_
_geom_bond_atom_site_label_1
_geom_bond_atom_site_label_2
_geom_bond_distance
_geom_bond_site_symmetry_2
_geom_bond_publ_flag
C1 O1 1.374(3) . ?
C1 C10 1.378(4) . ?
C1 C2 1.408(4) . ?
C2 C3 1.366(4) . ?
C2 H2 0.9300 . ?
C3 C4 1.403(4) . ?
C3 H3 0.9300 . ?
C4 C5 1.424(4) . ?
C4 C9 1.428(4) . ?
C5 C6 1.350(5) . ?
C5 H5 0.9300 . ?
C6 C7 1.410(5) . ?
C6 H6 0.9300 . ?
C7 C8 1.365(5) . ?
C7 H7 0.9300 . ?
C8 C9 1.412(4) . ?
C8 H8 0.9300 . ?
C9 C10 1.420(4) . ?
C10 C11 1.494(4) . ?
C11 C20 1.378(4) . ?
C11 C12 1.428(4) . ?
C12 C13 1.415(4) . ?
C12 C17 1.432(4) . ?
C13 C14 1.362(4) . ?
C13 H13 0.9300 . ?
C14 C15 1.407(5) . ?
C14 H14 0.9300 . ?
C15 C16 1.358(5) . ?
C15 H15 0.9300 . ?
C16 C17 1.410(4) . ?
C16 H16 0.9300 . ?
C17 C18 1.405(4) . ?
C18 C19 1.360(5) . ?
C18 H18 0.9300 . ?
C19 C20 1.410(4) . ?
C19 H19 0.9300 . ?
C20 O2 1.378(4) . ?
C21 O2 1.462(5) . ?
C21 C22 1.479(7) . ?
C21 H21A 0.9700 . ?
C21 H21B 0.9700 . ?
C22 C23 1.319(7) . ?
C22 H22 0.9300 . ?
C23 C24 1.441(8) . ?
C23 H23 0.9300 . ?
C24 O3 1.393(6) . ?
C24 H24A 0.9700 . ?
C24 H24B 0.9700 . ?
C25 C34 1.345(6) . ?
C25 O3 1.359(6) . ?
C25 C26 1.452(6) . ?
C26 C27 1.373(9) . ?
C26 H26 0.9300 . ?
C27 C28 1.331(9) . ?
C27 H27 0.9300 . ?
C28 C33 1.424(5) . ?
C28 C29 1.446(10) . ?
C29 C30 1.358(11) . ?
C29 H29 0.9300 . ?
C30 C31 1.357(9) . ?
C30 H30 0.9300 . ?
C31 C32 1.370(7) . ?
C31 H31 0.9300 . ?
C32 C33 1.390(7) . ?
C32 H32 0.9300 . ?
C33 C34 1.435(7) . ?
C34 C35 1.499(4) . ?
C35 C44 1.378(4) . ?
C35 C36 1.422(4) . ?
C36 C37 1.415(4) . ?
C36 C41 1.428(4) . ?
C37 C38 1.369(4) . ?
C37 H37 0.9300 . ?
C38 C39 1.417(4) . ?
C38 H38 0.9300 . ?
C39 C40 1.362(4) . ?
C39 H39 0.9300 . ?
C40 C41 1.406(4) . ?
C40 H40 0.9300 . ?
C41 C42 1.413(4) . ?
C42 C43 1.362(5) . ?
C42 H42 0.9300 . ?
C43 C44 1.417(4) . ?
C43 H43 0.9300 . ?
C44 O4 1.364(4) . ?
C45 O4 1.437(4) . ?
C45 C46 1.477(4) . ?
C45 H45A 0.9700 . ?
C45 H45B 0.9700 . ?
C46 C47 1.328(4) . ?
C46 H46 0.9300 . ?
C47 C48 1.487(4) . ?
C47 H47 0.9300 . ?
C48 O1 1.419(3) . ?
C48 H48A 0.9700 . ?
C48 H48B 0.9700 . ?
C49 O5 1.373(4) . ?
C49 C58 1.386(4) . ?
C49 C50 1.406(4) . ?
C50 C51 1.362(5) . ?
C50 H50 0.9300 . ?
C51 C52 1.406(4) . ?
C51 H51 0.9300 . ?
C52 C53 1.420(4) . ?
C52 C57 1.426(4) . ?
C53 C54 1.360(5) . ?
C53 H53 0.9300 . ?
C54 C55 1.407(5) . ?
C54 H54 0.9300 . ?
C55 C56 1.365(5) . ?
C55 H55 0.9300 . ?
C56 C57 1.417(4) . ?
C56 H56 0.9300 . ?
C57 C58 1.418(4) . ?
C58 C59 1.489(4) . ?
C59 C68 1.389(4) . ?
C59 C60 1.422(4) . ?
C60 C61 1.417(5) . ?
C60 C65 1.426(5) . ?
C61 C62 1.368(5) . ?
C61 H61 0.9300 . ?
C62 C63 1.417(6) . ?
C62 H62 0.9300 . ?
C63 C64 1.359(6) . ?
C63 H63 0.9300 . ?
C64 C65 1.409(5) . ?
C64 H64 0.9300 . ?
C65 C66 1.416(5) . ?
C66 C67 1.352(5) . ?
C66 H66 0.9300 . ?
C67 C68 1.418(4) . ?
C67 H67 0.9300 . ?
C68 O6 1.368(4) . ?
C69 O6 1.421(4) . ?
C69 C70 1.485(5) . ?
C69 H69A 0.9700 . ?
C69 H69B 0.9700 . ?
C70 C71 1.319(5) . ?
C70 H70 0.9300 . ?
C71 C72 1.491(5) . ?
C71 H71 0.9300 . ?
C72 O7 1.443(4) . ?
C72 H72A 0.9700 . ?
C72 H72B 0.9700 . ?
C73 O7 1.378(4) . ?
C73 C82 1.378(5) . ?
C73 C74 1.412(4) . ?
C74 C75 1.364(5) . ?
C74 H74 0.9300 . ?
C75 C76 1.410(5) . ?
C75 H75 0.9300 . ?
C76 C77 1.409(5) . ?
C76 C81 1.432(4) . ?
C77 C78 1.344(6) . ?
C77 H77 0.9300 . ?
C78 C79 1.409(5) . ?
C78 H78 0.9300 . ?
C79 C80 1.373(5) . ?
C79 H79 0.9300 . ?
C80 C81 1.411(5) . ?
C80 H80 0.9300 . ?
C81 C82 1.427(5) . ?
C82 C83 1.497(4) . ?
C83 C92 1.380(4) . ?
C83 C84 1.419(4) . ?
C84 C85 1.410(4) . ?
C84 C89 1.435(4) . ?
C85 C86 1.362(5) . ?
C85 H85 0.9300 . ?
C86 C87 1.410(5) . ?
C86 H86 0.9300 . ?
C87 C88 1.345(5) . ?
C87 H87 0.9300 . ?
C88 C89 1.427(4) . ?
C88 H88 0.9300 . ?
C89 C90 1.403(4) . ?
C90 C91 1.363(4) . ?
C90 H90 0.9300 . ?
C91 C92 1.418(4) . ?
C91 H91 0.9300 . ?
C92 O8 1.366(4) . ?
C93 O8 1.443(3) . ?
C93 C94 1.488(5) . ?
C93 H93A 0.9700 . ?
C93 H93B 0.9700 . ?
C94 C95 1.326(5) . ?
C94 H94 0.9300 . ?
C95 C96 1.493(5) . ?
C95 H95 0.9300 . ?
C96 O5 1.423(4) . ?
C96 H96A 0.9700 . ?
C96 H96B 0.9700 . ?
C97 C98 1.213(6) . ?
C97 H97A 0.9600 . ?
C97 H97B 0.9600 . ?
C97 H97C 0.9600 . ?
C98 O10 1.319(5) . ?
C98 O9 1.517(7) . ?
C99 O10 1.452(7) . ?
C99 C100 1.539(8) . ?
C99 H99A 0.9700 . ?
C99 H99B 0.9700 . ?
C100 H10A 0.9600 . ?
C100 H10B 0.9600 . ?
C100 H10C 0.9600 . ?

loop_
_geom_torsion_atom_site_label_1
_geom_torsion_atom_site_label_2
_geom_torsion_atom_site_label_3
_geom_torsion_atom_site_label_4
_geom_torsion
_geom_torsion_site_symmetry_1
_geom_torsion_site_symmetry_2
_geom_torsion_site_symmetry_3
_geom_torsion_site_symmetry_4
_geom_torsion_publ_flag
O1 C1 C2 C3 179.0(3) . . . . ?
C10 C1 C2 C3 0.3(4) . . . . ?
C1 C2 C3 C4 -0.4(4) . . . . ?
C2 C3 C4 C5 -178.0(3) . . . . ?
C2 C3 C4 C9 0.8(4) . . . . ?
C3 C4 C5 C6 178.8(3) . . . . ?
C9 C4 C5 C6 0.0(5) . . . . ?
C4 C5 C6 C7 0.9(6) . . . . ?
C5 C6 C7 C8 -0.8(6) . . . . ?
C6 C7 C8 C9 -0.2(6) . . . . ?
C7 C8 C9 C10 -177.7(3) . . . . ?
C7 C8 C9 C4 1.2(5) . . . . ?
C3 C4 C9 C8 -179.9(3) . . . . ?
C5 C4 C9 C8 -1.1(4) . . . . ?
C3 C4 C9 C10 -1.1(4) . . . . ?
C5 C4 C9 C10 177.8(3) . . . . ?
O1 C1 C10 C9 -179.3(2) . . . . ?
C2 C1 C10 C9 -0.6(4) . . . . ?
O1 C1 C10 C11 -2.6(4) . . . . ?
C2 C1 C10 C11 176.1(2) . . . . ?
C8 C9 C10 C1 179.8(3) . . . . ?
C4 C9 C10 C1 1.0(4) . . . . ?
C8 C9 C10 C11 3.2(4) . . . . ?
C4 C9 C10 C11 -175.7(2) . . . . ?
C1 C10 C11 C20 74.4(3) . . . . ?
C9 C10 C11 C20 -109.0(3) . . . . ?
C1 C10 C11 C12 -102.1(3) . . . . ?
C9 C10 C11 C12 74.5(3) . . . . ?
C20 C11 C12 C13 179.0(2) . . . . ?
C10 C11 C12 C13 -4.4(4) . . . . ?
C20 C11 C12 C17 -1.5(4) . . . . ?
C10 C11 C12 C17 175.0(2) . . . . ?
C11 C12 C13 C14 178.8(3) . . . . ?
C17 C12 C13 C14 -0.7(4) . . . . ?
C12 C13 C14 C15 -0.8(4) . . . . ?
C13 C14 C15 C16 1.8(4) . . . . ?
C14 C15 C16 C17 -1.3(4) . . . . ?
C15 C16 C17 C18 -179.9(3) . . . . ?
C15 C16 C17 C12 -0.2(4) . . . . ?
C13 C12 C17 C18 -179.1(2) . . . . ?
C11 C12 C17 C18 1.4(4) . . . . ?
C13 C12 C17 C16 1.1(4) . . . . ?
C11 C12 C17 C16 -178.4(2) . . . . ?
C16 C17 C18 C19 179.2(3) . . . . ?
C12 C17 C18 C19 -0.6(4) . . . . ?
C17 C18 C19 C20 -0.1(4) . . . . ?
C12 C11 C20 O2 179.9(2) . . . . ?
C10 C11 C20 O2 3.4(4) . . . . ?
C12 C11 C20 C19 0.8(4) . . . . ?
C10 C11 C20 C19 -175.7(3) . . . . ?
C18 C19 C20 C11 0.0(4) . . . . ?
C18 C19 C20 O2 -179.0(3) . . . . ?
O2 C21 C22 C23 127.6(5) . . . . ?
C21 C22 C23 C24 176.6(5) . . . . ?
C22 C23 C24 O3 0.4(8) . . . . ?
C34 C25 C26 C27 1.6(5) . . . . ?
O3 C25 C26 C27 -176.7(4) . . . . ?
C25 C26 C27 C28 0.8(6) . . . . ?
C26 C27 C28 C33 -2.3(6) . . . . ?
C26 C27 C28 C29 177.0(4) . . . . ?
C27 C28 C29 C30 178.7(5) . . . . ?
C33 C28 C29 C30 -2.0(6) . . . . ?
C28 C29 C30 C31 2.4(8) . . . . ?
C29 C30 C31 C32 -1.5(8) . . . . ?
C30 C31 C32 C33 0.1(7) . . . . ?
C31 C32 C33 C28 0.2(5) . . . . ?
C31 C32 C33 C34 178.7(3) . . . . ?
C27 C28 C33 C32 180.0(3) . . . . ?
C29 C28 C33 C32 0.6(5) . . . . ?
C27 C28 C33 C34 1.5(5) . . . . ?
C29 C28 C33 C34 -177.9(3) . . . . ?
O3 C25 C34 C33 176.1(3) . . . . ?
C26 C25 C34 C33 -2.4(5) . . . . ?
O3 C25 C34 C35 -1.4(5) . . . . ?
C26 C25 C34 C35 -179.9(3) . . . . ?
C32 C33 C34 C25 -177.6(3) . . . . ?
C28 C33 C34 C25 0.9(4) . . . . ?
C32 C33 C34 C35 0.0(4) . . . . ?
C28 C33 C34 C35 178.4(3) . . . . ?
C25 C34 C35 C44 90.7(4) . . . . ?
C33 C34 C35 C44 -86.8(4) . . . . ?
C25 C34 C35 C36 -88.4(4) . . . . ?
C33 C34 C35 C36 94.1(4) . . . . ?
C44 C35 C36 C37 175.4(3) . . . . ?
C34 C35 C36 C37 -5.5(5) . . . . ?
C44 C35 C36 C41 -2.6(4) . . . . ?
C34 C35 C36 C41 176.5(3) . . . . ?
C35 C36 C37 C38 -178.4(3) . . . . ?
C41 C36 C37 C38 -0.4(4) . . . . ?
C36 C37 C38 C39 -1.6(4) . . . . ?
C37 C38 C39 C40 2.3(4) . . . . ?
C38 C39 C40 C41 -0.9(4) . . . . ?
C39 C40 C41 C42 178.2(3) . . . . ?
C39 C40 C41 C36 -1.1(4) . . . . ?
C37 C36 C41 C40 1.7(4) . . . . ?
C35 C36 C41 C40 179.8(3) . . . . ?
C37 C36 C41 C42 -177.6(3) . . . . ?
C35 C36 C41 C42 0.5(4) . . . . ?
C40 C41 C42 C43 -178.1(3) . . . . ?
C36 C41 C42 C43 1.2(4) . . . . ?
C41 C42 C43 C44 -0.8(5) . . . . ?
C36 C35 C44 O4 -177.0(3) . . . . ?
C34 C35 C44 O4 4.0(5) . . . . ?
C36 C35 C44 C43 3.0(5) . . . . ?
C34 C35 C44 C43 -176.1(3) . . . . ?
C42 C43 C44 O4 178.6(3) . . . . ?
C42 C43 C44 C35 -1.3(5) . . . . ?
O4 C45 C46 C47 117.6(3) . . . . ?
C45 C46 C47 C48 179.1(3) . . . . ?
C46 C47 C48 O1 -1.7(4) . . . . ?
O5 C49 C50 C51 -178.1(3) . . . . ?
C58 C49 C50 C51 0.3(4) . . . . ?
C49 C50 C51 C52 -0.4(5) . . . . ?
C50 C51 C52 C53 179.8(3) . . . . ?
C50 C51 C52 C57 0.0(4) . . . . ?
C51 C52 C53 C54 -179.6(3) . . . . ?
C57 C52 C53 C54 0.3(4) . . . . ?
C52 C53 C54 C55 -1.0(5) . . . . ?
C53 C54 C55 C56 0.7(5) . . . . ?
C54 C55 C56 C57 0.4(5) . . . . ?
C55 C56 C57 C58 178.9(3) . . . . ?
C55 C56 C57 C52 -1.2(4) . . . . ?
C51 C52 C57 C56 -179.4(3) . . . . ?
C53 C52 C57 C56 0.8(4) . . . . ?
C51 C52 C57 C58 0.6(4) . . . . ?
C53 C52 C57 C58 -179.3(2) . . . . ?
O5 C49 C58 C57 178.8(2) . . . . ?
C50 C49 C58 C57 0.3(4) . . . . ?
O5 C49 C58 C59 -0.2(4) . . . . ?
C50 C49 C58 C59 -178.8(3) . . . . ?
C56 C57 C58 C49 179.3(3) . . . . ?
C52 C57 C58 C49 -0.7(4) . . . . ?
C56 C57 C58 C59 -1.8(4) . . . . ?
C52 C57 C58 C59 178.3(2) . . . . ?
C49 C58 C59 C68 95.4(3) . . . . ?
C57 C58 C59 C68 -83.6(3) . . . . ?
C49 C58 C59 C60 -82.0(3) . . . . ?
C57 C58 C59 C60 99.0(3) . . . . ?
C68 C59 C60 C61 -178.6(3) . . . . ?
C58 C59 C60 C61 -1.1(4) . . . . ?
C68 C59 C60 C65 0.3(4) . . . . ?
C58 C59 C60 C65 177.7(3) . . . . ?
C59 C60 C61 C62 178.3(3) . . . . ?
C65 C60 C61 C62 -0.6(5) . . . . ?
C60 C61 C62 C63 0.7(5) . . . . ?
C61 C62 C63 C64 -0.2(6) . . . . ?
C62 C63 C64 C65 -0.6(6) . . . . ?
C63 C64 C65 C66 -177.9(3) . . . . ?
C63 C64 C65 C60 0.7(5) . . . . ?
C61 C60 C65 C64 -0.2(4) . . . . ?
C59 C60 C65 C64 -179.1(3) . . . . ?
C61 C60 C65 C66 178.5(3) . . . . ?
C59 C60 C65 C66 -0.4(4) . . . . ?
C64 C65 C66 C67 178.9(3) . . . . ?
C60 C65 C66 C67 0.3(5) . . . . ?
C65 C66 C67 C68 -0.1(5) . . . . ?
C60 C59 C68 O6 179.2(3) . . . . ?
C58 C59 C68 O6 1.7(4) . . . . ?
C60 C59 C68 C67 -0.2(4) . . . . ?
C58 C59 C68 C67 -177.7(3) . . . . ?
C66 C67 C68 O6 -179.2(3) . . . . ?
C66 C67 C68 C59 0.1(5) . . . . ?
O6 C69 C70 C71 4.3(5) . . . . ?
C69 C70 C71 C72 177.7(3) . . . . ?
C70 C71 C72 O7 126.3(3) . . . . ?
O7 C73 C74 C75 176.5(3) . . . . ?
C82 C73 C74 C75 -2.9(5) . . . . ?
C73 C74 C75 C76 0.7(5) . . . . ?
C74 C75 C76 C77 -175.0(3) . . . . ?
C74 C75 C76 C81 2.2(4) . . . . ?
C75 C76 C77 C78 179.9(3) . . . . ?
C81 C76 C77 C78 2.8(5) . . . . ?
C76 C77 C78 C79 -0.1(6) . . . . ?
C77 C78 C79 C80 -1.1(6) . . . . ?
C78 C79 C80 C81 -0.4(5) . . . . ?
C79 C80 C81 C82 -175.4(3) . . . . ?
C79 C80 C81 C76 3.0(4) . . . . ?
C77 C76 C81 C80 -4.1(4) . . . . ?
C75 C76 C81 C80 178.6(3) . . . . ?
C77 C76 C81 C82 174.3(3) . . . . ?
C75 C76 C81 C82 -3.0(4) . . . . ?
O7 C73 C82 C81 -177.3(2) . . . . ?
C74 C73 C82 C81 2.1(4) . . . . ?
O7 C73 C82 C83 1.6(4) . . . . ?
C74 C73 C82 C83 -178.9(3) . . . . ?
C80 C81 C82 C73 179.2(3) . . . . ?
C76 C81 C82 C73 0.8(4) . . . . ?
C80 C81 C82 C83 0.2(4) . . . . ?
C76 C81 C82 C83 -178.2(2) . . . . ?
C73 C82 C83 C92 74.6(4) . . . . ?
C81 C82 C83 C92 -106.4(3) . . . . ?
C73 C82 C83 C84 -109.4(3) . . . . ?
C81 C82 C83 C84 69.6(4) . . . . ?
C92 C83 C84 C85 -177.8(3) . . . . ?
C82 C83 C84 C85 6.1(5) . . . . ?
C92 C83 C84 C89 2.7(4) . . . . ?
C82 C83 C84 C89 -173.4(3) . . . . ?
C83 C84 C85 C86 -177.7(4) . . . . ?
C89 C84 C85 C86 1.8(6) . . . . ?
C84 C85 C86 C87 -0.1(7) . . . . ?
C85 C86 C87 C88 -1.3(7) . . . . ?
C86 C87 C88 C89 0.9(6) . . . . ?
C87 C88 C89 C90 179.8(3) . . . . ?
C87 C88 C89 C84 0.8(5) . . . . ?
C85 C84 C89 C90 178.8(3) . . . . ?
C83 C84 C89 C90 -1.7(4) . . . . ?
C85 C84 C89 C88 -2.1(4) . . . . ?
C83 C84 C89 C88 177.4(3) . . . . ?
C88 C89 C90 C91 -179.5(3) . . . . ?
C84 C89 C90 C91 -0.5(4) . . . . ?
C89 C90 C91 C92 1.6(4) . . . . ?
C84 C83 C92 O8 -179.0(3) . . . . ?
C82 C83 C92 O8 -2.9(4) . . . . ?
C84 C83 C92 C91 -1.6(4) . . . . ?
C82 C83 C92 C91 174.5(3) . . . . ?
C90 C91 C92 O8 176.6(3) . . . . ?
C90 C91 C92 C83 -0.5(4) . . . . ?
O8 C93 C94 C95 121.9(3) . . . . ?
C93 C94 C95 C96 -178.6(3) . . . . ?
C94 C95 C96 O5 1.8(5) . . . . ?
C10 C1 O1 C48 175.3(2) . . . . ?
C2 C1 O1 C48 -3.4(4) . . . . ?
C47 C48 O1 C1 -176.1(2) . . . . ?
C11 C20 O2 C21 162.8(3) . . . . ?
C19 C20 O2 C21 -18.1(5) . . . . ?
C22 C21 O2 C20 89.7(4) . . . . ?
C34 C25 O3 C24 179.8(4) . . . . ?
C26 C25 O3 C24 -1.7(6) . . . . ?
C23 C24 O3 C25 160.3(4) . . . . ?
C35 C44 O4 C45 173.3(3) . . . . ?
C43 C44 O4 C45 -6.6(5) . . . . ?
C46 C45 O4 C44 88.2(3) . . . . ?
C58 C49 O5 C96 173.7(3) . . . . ?
C50 C49 O5 C96 -7.8(4) . . . . ?
C95 C96 O5 C49 77.2(4) . . . . ?
C59 C68 O6 C69 -171.4(3) . . . . ?
C67 C68 O6 C69 7.9(4) . . . . ?
C70 C69 O6 C68 175.1(3) . . . . ?
C82 C73 O7 C72 178.1(3) . . . . ?
C74 C73 O7 C72 -1.3(5) . . . . ?
C71 C72 O7 C73 80.7(4) . . . . ?
C83 C92 O8 C93 -174.3(3) . . . . ?
C91 C92 O8 C93 8.4(4) . . . . ?
C94 C93 O8 C92 177.5(2) . . . . ?
C97 C98 O10 C99 3.1(6) . . . . ?
O9 C98 O10 C99 -178.1(4) . . . . ?
C100 C99 O10 C98 -86.5(6) . . . . ?

loop_
_cod_related_entry_id
_cod_related_entry_database
_cod_related_entry_code
1 ChemSpider 30653303
